data_7118634
loop_
_publ_author_name
'Llewellyn, Ben A.'
'Davies, E. Stephen'
'Pfeiffer, Constance R.'
'Cooper, Mick'
'Lewis, William'
'Champness, Neil R.'

_publ_section_title
;
 Thionated perylene diimides with intense absorbance in the near-IR.
;
_journal_issue 10
_journal_name_full 'Chemical communications (Cambridge, England)'
_journal_page_first 2099
_journal_page_last 2102
_journal_paper_doi 10.1039/c5cc09962e
_journal_volume 52
_journal_year 2016
_chemical_formula_moiety 'C40 H40 N4 O2 S4, C H Cl3'
_chemical_formula_sum 'C41 H41 Cl3 N4 O2 S4'
_chemical_formula_weight 856.37
_space_group_crystal_system triclinic
_space_group_IT_number 2
_space_group_name_Hall '-P 1'
_space_group_name_H-M_alt 'P -1'
_symmetry_space_group_name_Hall '-P 1'
_symmetry_space_group_name_H-M 'P -1'
_atom_sites_solution_hydrogens geom
_atom_sites_solution_primary iterative
_atom_sites_solution_secondary difmap
_audit_creation_date 2015-09-23
_audit_creation_method
;
Olex2 1.2
(compiled 2014.11.28 svn.r3106 for OlexSys, GUI svn.r4959)
;
_audit_update_record
;
2015-11-03 deposited with the CCDC.
2015-12-15 downloaded from the CCDC.
;
_cell_angle_alpha 93.393(5)
_cell_angle_beta 105.711(5)
_cell_angle_gamma 107.519(5)
_cell_formula_units_Z 2
_cell_length_a 10.5929(5)
_cell_length_b 13.3915(8)
_cell_length_c 15.0416(8)
_cell_measurement_reflns_used 5529
_cell_measurement_temperature 120(2)
_cell_measurement_theta_max 73.9070
_cell_measurement_theta_min 4.2720
_cell_volume 1935.6(2)
_computing_cell_refinement
;
CrysAlisPro, Agilent Technologies,
Version 1.171.37.35 (release 13-08-2014 CrysAlis171 .NET)
(compiled Aug 13 2014,18:06:01)
;
_computing_data_collection
;
CrysAlisPro, Agilent Technologies,
Version 1.171.37.35 (release 13-08-2014 CrysAlis171 .NET)
(compiled Aug 13 2014,18:06:01)
;
_computing_data_reduction
;
CrysAlisPro, Agilent Technologies,
Version 1.171.37.35 (release 13-08-2014 CrysAlis171 .NET)
(compiled Aug 13 2014,18:06:01)
;
_computing_molecular_graphics 'Olex2 (Dolomanov et al., 2009)'
_computing_publication_material 'Olex2 (Dolomanov et al., 2009)'
_computing_structure_refinement 'ShelXL (Sheldrick, 2008)'
_computing_structure_solution
;
Superflip (Palatinus & Chapuis, 2007;Palatinus & van der Lee, 2008;
Palatinus et al., 2012)
;
_diffrn_ambient_environment N~2~
_diffrn_ambient_temperature 120(2)
_diffrn_crystal_treatment 'flash frozen in gaseous N2'
_diffrn_detector 'CCD plate'
_diffrn_detector_area_resol_mean 4.2207
_diffrn_detector_type TitanS2
_diffrn_measured_fraction_theta_full 0.997
_diffrn_measured_fraction_theta_max 0.967
_diffrn_measurement_details
;
  1 omega   29.00  112.00   1.0000   12.5000
omega____ theta____ kappa____ phi______ frames
    -       42.8101   38.0000   30.0000 83

  2 omega  113.00  175.00   1.0000   50.0000
omega____ theta____ kappa____ phi______ frames
    -      104.5000   30.0000  150.0000 62

  3 omega   47.00   82.00   1.0000   50.0000
omega____ theta____ kappa____ phi______ frames
    -      104.5000  -30.0000  120.0000 35

  4 omega   36.00   85.00   1.0000   50.0000
omega____ theta____ kappa____ phi______ frames
    -      104.5000  -45.0000   60.0000 49

  5 omega   38.00  116.00   1.0000   50.0000
omega____ theta____ kappa____ phi______ frames
    -      104.5000  -77.0000  -30.0000 78

  6 omega   37.00   89.00   1.0000   50.0000
omega____ theta____ kappa____ phi______ frames
    -      104.5000  -45.0000 -150.0000 52

  7 omega   41.00  171.00   1.0000   50.0000
omega____ theta____ kappa____ phi______ frames
    -      104.5000    0.0000  -60.0000 130

  8 omega   37.00   83.00   1.0000   50.0000
omega____ theta____ kappa____ phi______ frames
    -      104.5000  -45.0000  -30.0000 46

  9 omega   23.00  109.00   1.0000   50.0000
omega____ theta____ kappa____ phi______ frames
    -      104.5000  -94.0000   90.0000 86

 10 omega   33.00  121.00   1.0000   50.0000
omega____ theta____ kappa____ phi______ frames
    -      104.5000 -125.0000    0.0000 88

 11 omega   27.00   98.00   1.0000   50.0000
omega____ theta____ kappa____ phi______ frames
    -      104.5000  -94.0000 -120.0000 71

 12 omega   23.00  101.00   1.0000   50.0000
omega____ theta____ kappa____ phi______ frames
    -      104.5000  -94.0000 -180.0000 78

 13 omega   20.00   51.00   1.0000   12.5000
omega____ theta____ kappa____ phi______ frames
    -       42.8101   57.0000    0.0000 31

 14 omega  -28.00   65.00   1.0000   12.5000
omega____ theta____ kappa____ phi______ frames
    -       42.8101  -38.0000 -150.0000 93

 15 omega  -22.00   73.00   1.0000   12.5000
omega____ theta____ kappa____ phi______ frames
    -       42.8101  -77.0000  120.0000 95

 16 omega  -96.00  -68.00   1.0000   12.5000
omega____ theta____ kappa____ phi______ frames
    -      -42.8101  125.0000   90.0000 28
;
_diffrn_measurement_device 'four-circle diffractometer'
_diffrn_measurement_device_type 'GV1000, TitanS2'
_diffrn_measurement_method '\w scans'
_diffrn_measurement_specimen_support 'MiTeGen micromount'
_diffrn_orient_matrix_UB_11 -0.0472144000
_diffrn_orient_matrix_UB_12 -0.1189055000
_diffrn_orient_matrix_UB_13 0.0077524000
_diffrn_orient_matrix_UB_21 0.0054836000
_diffrn_orient_matrix_UB_22 0.0272868000
_diffrn_orient_matrix_UB_23 0.1022203000
_diffrn_orient_matrix_UB_31 -0.1528178000
_diffrn_orient_matrix_UB_32 -0.0044651000
_diffrn_orient_matrix_UB_33 -0.0329108000
_diffrn_radiation_monochromator mirror
_diffrn_radiation_probe x-ray
_diffrn_radiation_type CuK\a
_diffrn_radiation_wavelength 1.54184
_diffrn_reflns_av_R_equivalents 0.0508
_diffrn_reflns_av_unetI/netI 0.0586
_diffrn_reflns_laue_measured_fraction_full 0.997
_diffrn_reflns_laue_measured_fraction_max 0.967
_diffrn_reflns_limit_h_max 8
_diffrn_reflns_limit_h_min -13
_diffrn_reflns_limit_k_max 16
_diffrn_reflns_limit_k_min -16
_diffrn_reflns_limit_l_max 18
_diffrn_reflns_limit_l_min -17
_diffrn_reflns_number 14080
_diffrn_reflns_point_group_measured_fraction_full 0.997
_diffrn_reflns_point_group_measured_fraction_max 0.967
_diffrn_reflns_theta_full 67.684
_diffrn_reflns_theta_max 74.263
_diffrn_reflns_theta_min 4.302
_diffrn_source 'rotating-anode X-ray tube'
_diffrn_source_type 'GV1000 (Cu) X-ray Source'
_exptl_absorpt_coefficient_mu 4.506
_exptl_absorpt_correction_T_max 0.835
_exptl_absorpt_correction_T_min 0.656
_exptl_absorpt_correction_type gaussian
_exptl_absorpt_process_details
;
CrysAlisPro, Agilent Technologies,
Version 1.171.37.35 (release 13-08-2014 CrysAlis171 .NET)
(compiled Aug 13 2014,18:06:01)
Numerical absorption correction based on gaussian integration over
            a multifaceted crystal model
Empirical absorption correction using spherical harmonics,
 implemented in SCALE3 ABSPACK scaling algorithm.
;
_exptl_crystal_colour 'dull black'
_exptl_crystal_colour_lustre dull
_exptl_crystal_colour_primary black
_exptl_crystal_density_diffrn 1.469
_exptl_crystal_description block
_exptl_crystal_F_000 892
_exptl_crystal_size_max 0.1219
_exptl_crystal_size_mid 0.1097
_exptl_crystal_size_min 0.0549
_refine_diff_density_max 0.930
_refine_diff_density_min -0.583
_refine_diff_density_rms 0.090
_refine_ls_extinction_method none
_refine_ls_goodness_of_fit_ref 1.024
_refine_ls_hydrogen_treatment constr
_refine_ls_matrix_type full
_refine_ls_number_parameters 509
_refine_ls_number_reflns 7626
_refine_ls_number_restraints 20
_refine_ls_restrained_S_all 1.024
_refine_ls_R_factor_all 0.0738
_refine_ls_R_factor_gt 0.0605
_refine_ls_shift/su_max 0.001
_refine_ls_shift/su_mean 0.000
_refine_ls_structure_factor_coef Fsqd
_refine_ls_weighting_details 'w=1/[\s^2^(Fo^2^)+(0.0889P)^2^+1.4749P] where P=(Fo^2^+2Fc^2^)/3'
_refine_ls_weighting_scheme calc
_refine_ls_wR_factor_gt 0.1541
_refine_ls_wR_factor_ref 0.1664
_reflns_Friedel_coverage 0.000
_reflns_number_gt 6234
_reflns_number_total 7626
_reflns_threshold_expression 'I > 2\s(I)'
_cod_data_source_file c5cc09962e2.cif
_cod_data_source_block perbln
_cod_original_cell_volume 1935.59(19)
_cod_database_code 7118634
_nottingham_internal_coll_name PERBLN
_nottingham_internal_coll_number 15170
_nottingham_internal_coll_client BL/NRC
_nottingham_internal_coll_type custom
_nottingham_internal_coll_frame_method 'omega scans'
_nottingham_internal_coll_frame_time '12.5000, 50.0000'
_nottingham_internal_coll_frame_width 1.0000
_nottingham_internal_coll_user pcxbl1
_nottingham_internal_coll_date 21/09/2015
_nottingham_internal_coll_location NOTTS
_nottingham_internal_coll_instrument 'GVA, PL13110002'
_nottingham_internal_process_date 22/09/2015
_nottingham_internal_process_user pcxbl1
_nottingham_internal_solution_date 22/09/15
_nottingham_internal_solution_user BL
_nottingham_internal_refinement_date 22/09/15
_nottingham_internal_refinement_user BL
_shelx_shelxl_version_number 2014/7
_chemical_oxdiff_formula C41H41N4O2S4Cl3
_chemical_oxdiff_usercomment '#15170, PERBLM, on micromount in fomblin, for BL/NRC '
_shelx_space_group_comment
;
The symmetry employed for this shelxl refinement is uniquely defined
by the following loop, which should always be used as a source of
symmetry information in preference to the above space-group names.
They are only intended as comments.
;
_reflns_odcompleteness_completeness 99.81
_reflns_odcompleteness_iscentric 1
_reflns_odcompleteness_theta 66.97
_olex2_refinement_description
;
1. Fixed Uiso
 At 1.2 times of:
  All C(H) groups, All C(H,H) groups, All C(H,H,H,H) groups
 At 1.5 times of:
  All C(H,H,H) groups
2. Restrained distances
 C54A-C53A \\sim C54-C53
 with sigma of 0.02
 C53-C52 \\sim C53A-C52
 with sigma of 0.02
3. Rigid body (RIGU) restrains
 C52, C53, C53, C54, C54
 with sigma for 1-2 distances of 0.004 and sigma for 1-3 distances of 0.004
 C52, C53, C53A, C54, C54A
 with sigma for 1-2 distances of 0.004 and sigma for 1-3 distances of 0.004
4. Others
 Sof(H52c)=Sof(H52d)=Sof(C53A)=Sof(H53c)=Sof(H53d)=Sof(C54A)=Sof(H54d)=
 Sof(H54e)=Sof(H54f)=1-FVAR(1)
 Sof(H52a)=Sof(H52b)=Sof(C53)=Sof(H53a)=Sof(H53b)=Sof(C54)=Sof(H54a)=Sof(H54b)=
 Sof(H54c)=FVAR(1)
5.a Ternary CH refined with riding coordinates:
 C1A(H1A)
5.b Secondary CH2 refined with riding coordinates:
 C32(H32a,H32b), C33(H33a,H33b), C35(H35a,H35b), C36(H36a,H36b), C42(H42a,
 H42b), C43(H43a,H43b), C45(H45a,H45b), C46(H46a,H46b), C51(H51a,H51b),
 C52(H52a,H52b), C52(H52c,H52d), C53(H53a,H53b), C53A(H53c,H53d), C61(H61a,
 H61b), C62(H62a,H62b), C63(H63a,H63b)
5.c Aromatic/amide H refined with riding coordinates:
 C2(H2), C5(H5), C7(H7), C8(H8), C11(H11), C12(H12)
5.d Idealised Me refined as rotating group:
 C54(H54a,H54b,H54c), C54A(H54d,H54e,H54f), C64(H64a,H64b,H64c)
;
_olex2_exptl_crystal_mounting_method 'in fomblin film on a micromount'
_olex2_submission_special_instructions 'No special instructions were received'

loop_
_space_group_symop_operation_xyz
'x, y, z'
'-x, -y, -z'

loop_
_atom_site_label
_atom_site_type_symbol
_atom_site_fract_x
_atom_site_fract_y
_atom_site_fract_z
_atom_site_U_iso_or_equiv
_atom_site_adp_type
_atom_site_occupancy
_atom_site_site_symmetry_order
_atom_site_calc_flag
_atom_site_refinement_flags_posn
_atom_site_refinement_flags_adp
_atom_site_refinement_flags_occupancy
_atom_site_disorder_assembly
_atom_site_disorder_group
C1 C 0.4040(3) 0.5800(2) 0.7348(2) 0.0230(6) Uani 1 1 d . . . . .
C2 C 0.4796(3) 0.6321(2) 0.6772(2) 0.0243(6) Uani 1 1 d . . . . .
H2 H 0.4703 0.6974 0.6604 0.029 Uiso 1 1 calc R . . . .
C3 C 0.5666(3) 0.5918(2) 0.6443(2) 0.0221(6) Uani 1 1 d . . . . .
C4 C 0.6501(3) 0.4443(2) 0.6218(2) 0.0224(6) Uani 1 1 d . . . . .
C5 C 0.6396(3) 0.3399(2) 0.6297(2) 0.0241(6) Uani 1 1 d . . . . .
H5 H 0.6870 0.3069 0.5985 0.029 Uiso 1 1 calc R . . . .
C6 C 0.5612(3) 0.2813(2) 0.6822(2) 0.0227(6) Uani 1 1 d . . . . .
C7 C 0.5086(3) 0.2085(2) 0.8584(2) 0.0239(6) Uani 1 1 d . . . . .
H7 H 0.5570 0.1751 0.8286 0.029 Uiso 1 1 calc R . . . .
C8 C 0.4766(3) 0.1715(2) 0.9353(2) 0.0255(6) Uani 1 1 d . . . . .
H8 H 0.5044 0.1143 0.9579 0.031 Uiso 1 1 calc R . . . .
C9 C 0.4037(3) 0.2166(2) 0.9809(2) 0.0227(6) Uani 1 1 d . . . . .
C10 C 0.3146(3) 0.3609(2) 1.0033(2) 0.0220(6) Uani 1 1 d . . . . .
C11 C 0.3033(3) 0.4578(2) 0.9811(2) 0.0243(6) Uani 1 1 d . . . . .
H11 H 0.2697 0.4968 1.0185 0.029 Uiso 1 1 calc R . . . .
C12 C 0.3394(3) 0.4983(2) 0.9065(2) 0.0232(6) Uani 1 1 d . . . . .
H12 H 0.3315 0.5654 0.8947 0.028 Uiso 1 1 calc R . . . .
C13 C 0.3875(3) 0.4448(2) 0.8468(2) 0.0208(6) Uani 1 1 d . . . . .
C14 C 0.4297(3) 0.4885(2) 0.7689(2) 0.0209(6) Uani 1 1 d . . . . .
C15 C 0.5045(3) 0.4384(2) 0.7250(2) 0.0211(6) Uani 1 1 d . . . . .
C16 C 0.5741(3) 0.4918(2) 0.6636(2) 0.0208(6) Uani 1 1 d . . . . .
C17 C 0.5114(3) 0.3359(2) 0.7427(2) 0.0205(5) Uani 1 1 d . . . . .
C18 C 0.4727(3) 0.2943(2) 0.8216(2) 0.0217(6) Uani 1 1 d . . . . .
C19 C 0.4109(3) 0.3490(2) 0.8721(2) 0.0197(5) Uani 1 1 d . . . . .
C20 C 0.3748(3) 0.3078(2) 0.9512(2) 0.0207(6) Uani 1 1 d . . . . .
C21 C 0.6452(3) 0.6497(2) 0.5858(2) 0.0245(6) Uani 1 1 d . . . . .
S22 S 0.64758(9) 0.77116(6) 0.56875(6) 0.03064(19) Uani 1 1 d . . . . .
N23 N 0.7168(3) 0.5984(2) 0.54458(18) 0.0267(5) Uani 1 1 d . . . . .
C24 C 0.7307(3) 0.5018(2) 0.5643(2) 0.0243(6) Uani 1 1 d . . . . .
S25 S 0.83500(8) 0.45319(7) 0.52407(6) 0.03053(19) Uani 1 1 d . . . . .
C26 C 0.3609(3) 0.1709(2) 1.0576(2) 0.0260(6) Uani 1 1 d . . . . .
S27 S 0.38830(9) 0.06001(7) 1.08958(6) 0.0347(2) Uani 1 1 d . . . . .
N28 N 0.2926(3) 0.2218(2) 1.10214(18) 0.0248(5) Uani 1 1 d . . . . .
C29 C 0.2666(3) 0.3144(2) 1.0783(2) 0.0244(6) Uani 1 1 d . . . . .
S30 S 0.17635(8) 0.36655(6) 1.13119(6) 0.02901(19) Uani 1 1 d . . . . .
N31 N 0.3055(3) 0.6195(2) 0.7566(2) 0.0264(5) Uani 1 1 d . . . . .
C32 C 0.3057(4) 0.7248(3) 0.7340(3) 0.0332(7) Uani 1 1 d . . . . .
H32A H 0.2678 0.7211 0.6656 0.040 Uiso 1 1 calc R . . . .
H32B H 0.4017 0.7754 0.7550 0.040 Uiso 1 1 calc R . . . .
C33 C 0.2159(4) 0.7617(3) 0.7836(3) 0.0437(9) Uani 1 1 d . . . . .
H33A H 0.2558 0.7666 0.8520 0.052 Uiso 1 1 calc R . . . .
H33B H 0.2166 0.8333 0.7701 0.052 Uiso 1 1 calc R . . . .
O34 O 0.0785(3) 0.6923(2) 0.7550(2) 0.0441(7) Uani 1 1 d . . . . .
C35 C 0.0754(4) 0.5894(3) 0.7765(3) 0.0356(8) Uani 1 1 d . . . . .
H35A H -0.0219 0.5408 0.7550 0.043 Uiso 1 1 calc R . . . .
H35B H 0.1108 0.5932 0.8450 0.043 Uiso 1 1 calc R . . . .
C36 C 0.1617(3) 0.5457(3) 0.7307(2) 0.0264(6) Uani 1 1 d . . . . .
H36A H 0.1622 0.4766 0.7504 0.032 Uiso 1 1 calc R . . . .
H36B H 0.1201 0.5341 0.6620 0.032 Uiso 1 1 calc R . . . .
N41 N 0.5355(3) 0.1720(2) 0.67586(19) 0.0267(5) Uani 1 1 d . . . . .
C42 C 0.6090(4) 0.1250(3) 0.6245(2) 0.0320(7) Uani 1 1 d . . . . .
H42A H 0.7088 0.1679 0.6441 0.038 Uiso 1 1 calc R . . . .
H42B H 0.5701 0.1237 0.5566 0.038 Uiso 1 1 calc R . . . .
C43 C 0.5919(5) 0.0130(3) 0.6454(3) 0.0429(9) Uani 1 1 d . . . . .
H43A H 0.6402 -0.0195 0.6105 0.051 Uiso 1 1 calc R . . . .
H43B H 0.6360 0.0156 0.7130 0.051 Uiso 1 1 calc R . . . .
O44 O 0.4500(3) -0.0513(2) 0.6206(2) 0.0447(7) Uani 1 1 d . . . . .
C45 C 0.3826(4) -0.0068(3) 0.6731(3) 0.0385(8) Uani 1 1 d . . . . .
H45A H 0.4272 -0.0043 0.7405 0.046 Uiso 1 1 calc R . . . .
H45B H 0.2842 -0.0523 0.6573 0.046 Uiso 1 1 calc R . . . .
C46 C 0.3890(3) 0.1041(2) 0.6536(2) 0.0271(6) Uani 1 1 d . . . . .
H46A H 0.3398 0.1016 0.5870 0.033 Uiso 1 1 calc R . . . .
H46B H 0.3427 0.1339 0.6921 0.033 Uiso 1 1 calc R . . . .
C51 C 0.7832(4) 0.6515(3) 0.4778(2) 0.0369(8) Uani 1 1 d . . . . .
H51A H 0.7264 0.6924 0.4445 0.044 Uiso 1 1 calc R . . . .
H51B H 0.7834 0.5966 0.4308 0.044 Uiso 1 1 calc R . . . .
C52 C 0.9296(5) 0.7249(3) 0.5216(3) 0.0507(11) Uani 1 1 d D U . . .
H52A H 0.9771 0.6858 0.5653 0.061 Uiso 0.453(12) 1 calc R . P A 1
H52B H 0.9230 0.7841 0.5607 0.061 Uiso 0.453(12) 1 calc R . P A 1
H52C H 0.9935 0.6859 0.5477 0.061 Uiso 0.547(12) 1 calc R . P A 2
H52D H 0.9353 0.7796 0.5712 0.061 Uiso 0.547(12) 1 calc R . P A 2
C53 C 1.0296(11) 0.7757(7) 0.4684(7) 0.039(2) Uani 0.453(12) 1 d D U P A 1
H53A H 1.1246 0.8095 0.5119 0.047 Uiso 0.453(12) 1 calc R . P A 1
H53B H 1.0319 0.7217 0.4215 0.047 Uiso 0.453(12) 1 calc R . P A 1
C53A C 0.9605(10) 0.7749(7) 0.4331(6) 0.050(2) Uani 0.547(12) 1 d D U P A 2
H53C H 0.9654 0.7202 0.3881 0.060 Uiso 0.547(12) 1 calc R . P A 2
H53D H 0.8849 0.8015 0.4014 0.060 Uiso 0.547(12) 1 calc R . P A 2
C54 C 0.9766(12) 0.8569(10) 0.4215(10) 0.063(4) Uani 0.453(12) 1 d D U P A 1
H54A H 0.8865 0.8215 0.3743 0.095 Uiso 0.453(12) 1 calc GR . P A 1
H54B H 1.0428 0.8970 0.3913 0.095 Uiso 0.453(12) 1 calc GR . P A 1
H54C H 0.9659 0.9055 0.4681 0.095 Uiso 0.453(12) 1 calc GR . P A 1
C54A C 1.0971(9) 0.8650(8) 0.4655(7) 0.060(3) Uani 0.547(12) 1 d D U P A 2
H54D H 1.1212 0.8923 0.4112 0.090 Uiso 0.547(12) 1 calc GR . P A 2
H54E H 1.1701 0.8393 0.5012 0.090 Uiso 0.547(12) 1 calc GR . P A 2
H54F H 1.0887 0.9218 0.5054 0.090 Uiso 0.547(12) 1 calc GR . P A 2
C61 C 0.2392(3) 0.1726(3) 1.1760(2) 0.0272(6) Uani 1 1 d . . . . .
H61A H 0.2412 0.2288 1.2227 0.033 Uiso 1 1 calc R . . . .
H61B H 0.3005 0.1342 1.2083 0.033 Uiso 1 1 calc R . . . .
C62 C 0.0918(3) 0.0959(3) 1.1360(2) 0.0284(6) Uani 1 1 d . . . . .
H62A H 0.0315 0.1330 1.1003 0.034 Uiso 1 1 calc R . . . .
H62B H 0.0907 0.0370 1.0925 0.034 Uiso 1 1 calc R . . . .
C63 C 0.0352(4) 0.0515(3) 1.2131(3) 0.0401(8) Uani 1 1 d . . . . .
H63A H 0.0362 0.1106 1.2564 0.048 Uiso 1 1 calc R . . . .
H63B H 0.0964 0.0153 1.2492 0.048 Uiso 1 1 calc R . . . .
C64 C -0.1121(4) -0.0263(4) 1.1753(3) 0.0478(10) Uani 1 1 d . . . . .
H64A H -0.1128 -0.0871 1.1353 0.072 Uiso 1 1 calc GR . . . .
H64B H -0.1730 0.0088 1.1389 0.072 Uiso 1 1 calc GR . . . .
H64C H -0.1455 -0.0509 1.2276 0.072 Uiso 1 1 calc GR . . . .
C1A C 0.0504(3) 0.7081(3) 0.1078(3) 0.0369(8) Uani 1 1 d . . . . .
H1A H -0.0367 0.6831 0.0538 0.044 Uiso 1 1 calc R . . . .
Cl2A Cl 0.15616(9) 0.83018(7) 0.09033(8) 0.0481(3) Uani 1 1 d . . . . .
Cl3A Cl 0.00434(11) 0.72640(8) 0.21075(8) 0.0502(3) Uani 1 1 d . . . . .
Cl4A Cl 0.13042(9) 0.61080(7) 0.11322(7) 0.0406(2) Uani 1 1 d . . . . .

loop_
_atom_site_aniso_label
_atom_site_aniso_U_11
_atom_site_aniso_U_22
_atom_site_aniso_U_33
_atom_site_aniso_U_23
_atom_site_aniso_U_13
_atom_site_aniso_U_12
C1 0.0212(13) 0.0221(14) 0.0266(15) 0.0016(11) 0.0075(11) 0.0085(11)
C2 0.0247(14) 0.0219(14) 0.0273(15) 0.0030(11) 0.0054(12) 0.0111(11)
C3 0.0194(13) 0.0227(14) 0.0220(14) -0.0010(11) 0.0036(11) 0.0070(11)
C4 0.0188(13) 0.0248(14) 0.0230(14) 0.0005(11) 0.0050(11) 0.0081(11)
C5 0.0255(14) 0.0272(15) 0.0243(14) 0.0013(11) 0.0100(11) 0.0138(12)
C6 0.0246(14) 0.0252(14) 0.0221(14) 0.0024(11) 0.0078(11) 0.0131(12)
C7 0.0242(14) 0.0224(14) 0.0279(15) 0.0025(11) 0.0098(12) 0.0102(11)
C8 0.0278(15) 0.0247(14) 0.0277(15) 0.0035(12) 0.0106(12) 0.0119(12)
C9 0.0203(13) 0.0204(13) 0.0264(14) 0.0002(11) 0.0078(11) 0.0052(11)
C10 0.0162(12) 0.0214(13) 0.0258(14) -0.0022(11) 0.0044(11) 0.0053(10)
C11 0.0210(14) 0.0241(14) 0.0289(15) -0.0032(11) 0.0099(11) 0.0083(11)
C12 0.0208(13) 0.0187(13) 0.0301(15) 0.0004(11) 0.0083(11) 0.0067(11)
C13 0.0141(12) 0.0195(13) 0.0264(14) -0.0011(11) 0.0054(10) 0.0037(10)
C14 0.0151(12) 0.0202(13) 0.0241(14) -0.0010(10) 0.0028(10) 0.0049(10)
C15 0.0169(12) 0.0218(14) 0.0233(14) -0.0011(11) 0.0042(10) 0.0069(11)
C16 0.0175(12) 0.0196(13) 0.0226(14) -0.0013(10) 0.0025(10) 0.0064(10)
C17 0.0157(12) 0.0216(13) 0.0237(14) -0.0002(11) 0.0058(10) 0.0062(10)
C18 0.0175(13) 0.0198(13) 0.0265(14) -0.0004(11) 0.0068(11) 0.0048(10)
C19 0.0142(12) 0.0175(13) 0.0247(14) -0.0019(10) 0.0043(10) 0.0038(10)
C20 0.0158(12) 0.0215(14) 0.0228(14) -0.0014(11) 0.0056(10) 0.0045(10)
C21 0.0234(14) 0.0250(14) 0.0237(14) 0.0005(11) 0.0040(11) 0.0094(11)
S22 0.0419(4) 0.0260(4) 0.0319(4) 0.0106(3) 0.0179(3) 0.0153(3)
N23 0.0302(13) 0.0271(13) 0.0244(13) 0.0026(10) 0.0111(10) 0.0093(11)
C24 0.0213(14) 0.0263(15) 0.0219(14) -0.0027(11) 0.0028(11) 0.0074(11)
S25 0.0293(4) 0.0330(4) 0.0366(4) 0.0046(3) 0.0188(3) 0.0129(3)
C26 0.0244(14) 0.0244(14) 0.0287(15) 0.0006(12) 0.0085(12) 0.0076(12)
S27 0.0454(5) 0.0311(4) 0.0391(4) 0.0129(3) 0.0216(4) 0.0201(4)
N28 0.0226(12) 0.0246(12) 0.0264(13) 0.0013(10) 0.0082(10) 0.0063(10)
C29 0.0205(13) 0.0239(14) 0.0237(14) -0.0037(11) 0.0041(11) 0.0037(11)
S30 0.0300(4) 0.0316(4) 0.0308(4) 0.0017(3) 0.0156(3) 0.0127(3)
N31 0.0245(12) 0.0217(12) 0.0384(15) 0.0068(10) 0.0152(11) 0.0098(10)
C32 0.0384(18) 0.0259(16) 0.047(2) 0.0122(14) 0.0241(16) 0.0169(14)
C33 0.058(2) 0.0343(19) 0.065(3) 0.0189(18) 0.041(2) 0.0298(18)
O34 0.0472(15) 0.0530(16) 0.0646(18) 0.0328(14) 0.0392(14) 0.0382(13)
C35 0.0351(18) 0.0415(19) 0.0425(19) 0.0152(15) 0.0213(15) 0.0198(15)
C36 0.0200(14) 0.0291(15) 0.0328(16) 0.0074(12) 0.0111(12) 0.0086(12)
N41 0.0333(14) 0.0240(13) 0.0263(13) 0.0019(10) 0.0121(11) 0.0121(11)
C42 0.0447(19) 0.0283(16) 0.0320(17) 0.0030(13) 0.0176(14) 0.0199(14)
C43 0.064(3) 0.0309(18) 0.047(2) 0.0060(15) 0.0251(19) 0.0273(18)
O44 0.0701(18) 0.0220(12) 0.0502(16) 0.0018(11) 0.0317(14) 0.0153(12)
C45 0.054(2) 0.0249(16) 0.0380(19) 0.0047(14) 0.0181(16) 0.0121(15)
C46 0.0351(16) 0.0213(14) 0.0249(14) 0.0038(11) 0.0113(12) 0.0071(12)
C51 0.054(2) 0.0362(18) 0.0281(16) 0.0048(14) 0.0205(15) 0.0180(16)
C52 0.062(3) 0.0333(19) 0.061(3) -0.0011(17) 0.042(2) 0.0026(18)
C53 0.035(5) 0.034(4) 0.045(5) 0.000(4) 0.012(4) 0.009(4)
C53A 0.044(5) 0.054(5) 0.043(4) 0.007(3) 0.025(4) -0.006(4)
C54 0.066(7) 0.064(7) 0.093(8) 0.046(6) 0.050(6) 0.040(6)
C54A 0.051(5) 0.060(5) 0.060(5) 0.009(4) 0.029(4) -0.005(4)
C61 0.0278(15) 0.0283(15) 0.0247(15) 0.0020(12) 0.0091(12) 0.0074(12)
C62 0.0254(15) 0.0264(15) 0.0302(16) 0.0002(12) 0.0082(12) 0.0050(12)
C63 0.0303(17) 0.045(2) 0.0392(19) 0.0072(16) 0.0121(15) 0.0024(15)
C64 0.0324(18) 0.046(2) 0.062(3) 0.0117(19) 0.0190(18) 0.0030(16)
C1A 0.0235(15) 0.0346(18) 0.046(2) 0.0046(15) 0.0037(14) 0.0071(13)
Cl2A 0.0358(4) 0.0354(5) 0.0739(7) 0.0213(4) 0.0163(4) 0.0108(4)
Cl3A 0.0495(5) 0.0411(5) 0.0575(6) -0.0034(4) 0.0236(4) 0.0069(4)
Cl4A 0.0386(4) 0.0329(4) 0.0556(5) 0.0102(4) 0.0179(4) 0.0153(3)

loop_
_atom_type_symbol
_atom_type_description
_atom_type_scat_dispersion_real
_atom_type_scat_dispersion_imag
_atom_type_scat_source
C C 0.0181 0.0091 'International Tables Vol C Tables 4.2.6.8 and 6.1.1.4'
H H 0.0000 0.0000 'International Tables Vol C Tables 4.2.6.8 and 6.1.1.4'
Cl Cl 0.3639 0.7018 'International Tables Vol C Tables 4.2.6.8 and 6.1.1.4'
N N 0.0311 0.0180 'International Tables Vol C Tables 4.2.6.8 and 6.1.1.4'
O O 0.0492 0.0322 'International Tables Vol C Tables 4.2.6.8 and 6.1.1.4'
S S 0.3331 0.5567 'International Tables Vol C Tables 4.2.6.8 and 6.1.1.4'

loop_
_exptl_crystal_face_index_h
_exptl_crystal_face_index_k
_exptl_crystal_face_index_l
_exptl_crystal_face_perp_dist
_exptl_oxdiff_crystal_face_indexfrac_h
_exptl_oxdiff_crystal_face_indexfrac_k
_exptl_oxdiff_crystal_face_indexfrac_l
_exptl_oxdiff_crystal_face_x
_exptl_oxdiff_crystal_face_y
_exptl_oxdiff_crystal_face_z
-2 -1 10 0.0492 -1.9998 -0.9958 9.9971 0.2903 0.9838 -0.0190
2 1 -10 0.0558 1.9998 0.9958 -9.9971 -0.2903 -0.9838 0.0190
-6 3 -1 0.0525 -6.0021 3.0012 -0.9937 -0.0812 -0.0526 0.9365
7 -3 0 0.0426 7.0024 -3.0018 -0.0068 0.0263 -0.0442 -1.0565
1 -8 -3 0.0328 0.9995 -8.0010 -2.9983 0.8809 -0.5193 -0.0183
1 7 3 0.0068 1.0012 7.0005 2.9964 -0.8564 0.5028 -0.2829
-3 -6 4 0.0597 -3.0011 -5.9974 4.0019 0.8858 0.2290 0.3537

loop_
_geom_angle_atom_site_label_1
_geom_angle_atom_site_label_2
_geom_angle_atom_site_label_3
_geom_angle
C2 C1 C14 118.9(3)
N31 C1 C2 119.0(3)
N31 C1 C14 122.1(3)
C1 C2 H2 118.8
C3 C2 C1 122.4(3)
C3 C2 H2 118.8
C2 C3 C16 119.2(3)
C2 C3 C21 120.5(3)
C16 C3 C21 120.2(3)
C5 C4 C16 119.3(3)
C5 C4 C24 120.1(3)
C16 C4 C24 120.5(3)
C4 C5 H5 119.0
C4 C5 C6 121.9(3)
C6 C5 H5 119.0
C5 C6 C17 118.8(3)
N41 C6 C5 119.6(3)
N41 C6 C17 121.6(3)
C8 C7 H7 118.6
C8 C7 C18 122.7(3)
C18 C7 H7 118.6
C7 C8 H8 119.5
C7 C8 C9 121.1(3)
C9 C8 H8 119.5
C8 C9 C20 118.3(3)
C8 C9 C26 120.3(3)
C20 C9 C26 121.4(3)
C11 C10 C20 118.4(3)
C11 C10 C29 121.4(3)
C20 C10 C29 120.2(3)
C10 C11 H11 119.2
C12 C11 C10 121.6(3)
C12 C11 H11 119.2
C11 C12 H12 118.6
C11 C12 C13 122.8(3)
C13 C12 H12 118.6
C12 C13 C14 123.2(3)
C12 C13 C19 116.9(3)
C19 C13 C14 119.5(3)
C1 C14 C13 123.8(3)
C1 C14 C15 117.8(3)
C15 C14 C13 118.3(3)
C16 C15 C14 119.6(3)
C16 C15 C17 119.4(3)
C17 C15 C14 121.0(3)
C3 C16 C4 119.8(3)
C3 C16 C15 120.2(3)
C4 C16 C15 120.0(3)
C6 C17 C15 117.6(3)
C6 C17 C18 123.4(3)
C15 C17 C18 118.9(3)
C7 C18 C17 122.6(3)
C7 C18 C19 117.6(3)
C19 C18 C17 119.4(3)
C13 C19 C20 119.8(3)
C18 C19 C13 121.3(3)
C18 C19 C20 118.8(3)
C9 C20 C10 118.8(3)
C9 C20 C19 121.0(3)
C10 C20 C19 120.1(3)
C3 C21 S22 121.1(2)
N23 C21 C3 117.7(3)
N23 C21 S22 121.2(2)
C21 N23 C51 117.8(3)
C24 N23 C21 123.6(3)
C24 N23 C51 118.5(3)
C4 C24 S25 121.4(2)
N23 C24 C4 117.6(3)
N23 C24 S25 121.0(2)
C9 C26 S27 121.5(2)
N28 C26 C9 117.4(3)
N28 C26 S27 121.1(2)
C26 N28 C29 123.6(3)
C26 N28 C61 118.3(3)
C29 N28 C61 118.0(3)
C10 C29 S30 121.3(2)
N28 C29 C10 118.1(3)
N28 C29 S30 120.5(2)
C1 N31 C32 117.8(3)
C1 N31 C36 116.6(2)
C32 N31 C36 110.1(3)
N31 C32 H32A 110.0
N31 C32 H32B 110.0
N31 C32 C33 108.3(3)
H32A C32 H32B 108.4
C33 C32 H32A 110.0
C33 C32 H32B 110.0
C32 C33 H33A 109.3
C32 C33 H33B 109.3
H33A C33 H33B 107.9
O34 C33 C32 111.7(3)
O34 C33 H33A 109.3
O34 C33 H33B 109.3
C33 O34 C35 110.0(3)
O34 C35 H35A 109.3
O34 C35 H35B 109.3
O34 C35 C36 111.7(3)
H35A C35 H35B 107.9
C36 C35 H35A 109.3
C36 C35 H35B 109.3
N31 C36 C35 110.7(3)
N31 C36 H36A 109.5
N31 C36 H36B 109.5
C35 C36 H36A 109.5
C35 C36 H36B 109.5
H36A C36 H36B 108.1
C6 N41 C42 118.1(3)
C6 N41 C46 116.7(2)
C42 N41 C46 110.6(3)
N41 C42 H42A 109.9
N41 C42 H42B 109.9
N41 C42 C43 108.7(3)
H42A C42 H42B 108.3
C43 C42 H42A 109.9
C43 C42 H42B 109.9
C42 C43 H43A 109.2
C42 C43 H43B 109.2
H43A C43 H43B 107.9
O44 C43 C42 112.1(3)
O44 C43 H43A 109.2
O44 C43 H43B 109.2
C45 O44 C43 109.0(3)
O44 C45 H45A 109.3
O44 C45 H45B 109.3
O44 C45 C46 111.4(3)
H45A C45 H45B 108.0
C46 C45 H45A 109.3
C46 C45 H45B 109.3
N41 C46 C45 109.6(3)
N41 C46 H46A 109.8
N41 C46 H46B 109.8
C45 C46 H46A 109.8
C45 C46 H46B 109.8
H46A C46 H46B 108.2
N23 C51 H51A 108.7
N23 C51 H51B 108.7
N23 C51 C52 114.4(3)
H51A C51 H51B 107.6
C52 C51 H51A 108.7
C52 C51 H51B 108.7
C51 C52 H52A 106.0
C51 C52 H52B 106.0
C51 C52 H52C 111.7
C51 C52 H52D 111.7
C51 C52 C53 125.3(5)
C51 C52 C53A 100.4(5)
H52A C52 H52B 106.3
H52C C52 H52D 109.5
C53 C52 H52A 106.0
C53 C52 H52B 106.0
C53A C52 H52C 111.7
C53A C52 H52D 111.7
C52 C53 H53A 110.5
C52 C53 H53B 110.5
H53A C53 H53B 108.7
C54 C53 C52 106.3(7)
C54 C53 H53A 110.5
C54 C53 H53B 110.5
C52 C53A H53C 109.9
C52 C53A H53D 109.9
H53C C53A H53D 108.3
C54A C53A C52 108.8(7)
C54A C53A H53C 109.9
C54A C53A H53D 109.9
C53 C54 H54A 109.5
C53 C54 H54B 109.5
C53 C54 H54C 109.5
H54A C54 H54B 109.5
H54A C54 H54C 109.5
H54B C54 H54C 109.5
C53A C54A H54D 109.5
C53A C54A H54E 109.5
C53A C54A H54F 109.5
H54D C54A H54E 109.5
H54D C54A H54F 109.5
H54E C54A H54F 109.5
N28 C61 H61A 109.3
N28 C61 H61B 109.3
N28 C61 C62 111.7(3)
H61A C61 H61B 108.0
C62 C61 H61A 109.3
C62 C61 H61B 109.3
C61 C62 H62A 109.4
C61 C62 H62B 109.4
H62A C62 H62B 108.0
C63 C62 C61 111.1(3)
C63 C62 H62A 109.4
C63 C62 H62B 109.4
C62 C63 H63A 109.1
C62 C63 H63B 109.1
C62 C63 C64 112.4(3)
H63A C63 H63B 107.9
C64 C63 H63A 109.1
C64 C63 H63B 109.1
C63 C64 H64A 109.5
C63 C64 H64B 109.5
C63 C64 H64C 109.5
H64A C64 H64B 109.5
H64A C64 H64C 109.5
H64B C64 H64C 109.5
Cl2A C1A H1A 108.1
Cl2A C1A Cl3A 109.6(2)
Cl3A C1A H1A 108.1
Cl4A C1A H1A 108.1
Cl4A C1A Cl2A 112.3(2)
Cl4A C1A Cl3A 110.6(2)

loop_
_geom_bond_atom_site_label_1
_geom_bond_atom_site_label_2
_geom_bond_distance
C1 C2 1.412(4)
C1 C14 1.428(4)
C1 N31 1.405(4)
C2 H2 0.9500
C2 C3 1.378(4)
C3 C16 1.407(4)
C3 C21 1.469(4)
C4 C5 1.383(4)
C4 C16 1.408(4)
C4 C24 1.469(4)
C5 H5 0.9500
C5 C6 1.402(4)
C6 C17 1.432(4)
C6 N41 1.398(4)
C7 H7 0.9500
C7 C8 1.370(4)
C7 C18 1.412(4)
C8 H8 0.9500
C8 C9 1.396(4)
C9 C20 1.415(4)
C9 C26 1.453(4)
C10 C11 1.389(4)
C10 C20 1.415(4)
C10 C29 1.458(4)
C11 H11 0.9500
C11 C12 1.371(5)
C12 H12 0.9500
C12 C13 1.403(4)
C13 C14 1.457(4)
C13 C19 1.432(4)
C14 C15 1.437(4)
C15 C16 1.428(4)
C15 C17 1.433(4)
C17 C18 1.447(4)
C18 C19 1.427(4)
C19 C20 1.436(4)
C21 S22 1.655(3)
C21 N23 1.396(4)
N23 C24 1.386(4)
N23 C51 1.474(4)
C24 S25 1.660(3)
C26 S27 1.671(3)
C26 N28 1.393(4)
N28 C29 1.396(4)
N28 C61 1.480(4)
C29 S30 1.668(3)
N31 C32 1.469(4)
N31 C36 1.475(4)
C32 H32A 0.9900
C32 H32B 0.9900
C32 C33 1.527(5)
C33 H33A 0.9900
C33 H33B 0.9900
C33 O34 1.402(5)
O34 C35 1.427(4)
C35 H35A 0.9900
C35 H35B 0.9900
C35 C36 1.506(4)
C36 H36A 0.9900
C36 H36B 0.9900
N41 C42 1.470(4)
N41 C46 1.477(4)
C42 H42A 0.9900
C42 H42B 0.9900
C42 C43 1.519(5)
C43 H43A 0.9900
C43 H43B 0.9900
C43 O44 1.420(5)
O44 C45 1.412(5)
C45 H45A 0.9900
C45 H45B 0.9900
C45 C46 1.516(4)
C46 H46A 0.9900
C46 H46B 0.9900
C51 H51A 0.9900
C51 H51B 0.9900
C51 C52 1.503(6)
C52 H52A 0.9900
C52 H52B 0.9900
C52 H52C 0.9900
C52 H52D 0.9900
C52 C53 1.520(9)
C52 C53A 1.593(8)
C53 H53A 0.9900
C53 H53B 0.9900
C53 C54 1.498(11)
C53A H53C 0.9900
C53A H53D 0.9900
C53A C54A 1.512(10)
C54 H54A 0.9800
C54 H54B 0.9800
C54 H54C 0.9800
C54A H54D 0.9800
C54A H54E 0.9800
C54A H54F 0.9800
C61 H61A 0.9900
C61 H61B 0.9900
C61 C62 1.519(4)
C62 H62A 0.9900
C62 H62B 0.9900
C62 C63 1.517(5)
C63 H63A 0.9900
C63 H63B 0.9900
C63 C64 1.521(5)
C64 H64A 0.9800
C64 H64B 0.9800
C64 H64C 0.9800
C1A H1A 1.0000
C1A Cl2A 1.762(4)
C1A Cl3A 1.769(4)
C1A Cl4A 1.750(4)

loop_
_geom_torsion_atom_site_label_1
_geom_torsion_atom_site_label_2
_geom_torsion_atom_site_label_3
_geom_torsion_atom_site_label_4
_geom_torsion
C1 C2 C3 C16 4.2(4)
C1 C2 C3 C21 -178.9(3)
C1 C14 C15 C16 12.6(4)
C1 C14 C15 C17 -168.0(3)
C1 N31 C32 C33 -166.8(3)
C1 N31 C36 C35 167.4(3)
C2 C1 C14 C13 163.2(3)
C2 C1 C14 C15 -15.3(4)
C2 C1 N31 C32 -11.9(4)
C2 C1 N31 C36 122.3(3)
C2 C3 C16 C4 172.9(3)
C2 C3 C16 C15 -6.9(4)
C2 C3 C21 S22 7.9(4)
C2 C3 C21 N23 -171.7(3)
C3 C21 N23 C24 -7.6(4)
C3 C21 N23 C51 173.5(3)
C4 C5 C6 C17 -11.4(4)
C4 C5 C6 N41 169.8(3)
C5 C4 C16 C3 -170.2(3)
C5 C4 C16 C15 9.6(4)
C5 C4 C24 N23 168.2(3)
C5 C4 C24 S25 -11.8(4)
C5 C6 C17 C15 19.7(4)
C5 C6 C17 C18 -158.2(3)
C5 C6 N41 C42 8.7(4)
C5 C6 N41 C46 -127.0(3)
C6 C17 C18 C7 14.3(4)
C6 C17 C18 C19 -173.6(3)
C6 N41 C42 C43 167.1(3)
C6 N41 C46 C45 -165.9(3)
C7 C8 C9 C20 -5.8(4)
C7 C8 C9 C26 175.0(3)
C7 C18 C19 C13 171.9(3)
C7 C18 C19 C20 -6.6(4)
C8 C7 C18 C17 177.5(3)
C8 C7 C18 C19 5.3(4)
C8 C9 C20 C10 -173.2(3)
C8 C9 C20 C19 4.2(4)
C8 C9 C26 S27 -3.7(4)
C8 C9 C26 N28 177.9(3)
C9 C26 N28 C29 -1.5(4)
C9 C26 N28 C61 175.8(3)
C10 C11 C12 C13 1.1(5)
C11 C10 C20 C9 171.7(3)
C11 C10 C20 C19 -5.7(4)
C11 C10 C29 N28 -174.4(3)
C11 C10 C29 S30 8.6(4)
C11 C12 C13 C14 -178.2(3)
C11 C12 C13 C19 -6.0(4)
C12 C13 C14 C1 -11.6(4)
C12 C13 C14 C15 166.9(3)
C12 C13 C19 C18 -173.6(3)
C12 C13 C19 C20 4.8(4)
C13 C14 C15 C16 -166.0(2)
C13 C14 C15 C17 13.4(4)
C13 C19 C20 C9 -176.5(3)
C13 C19 C20 C10 0.9(4)
C14 C1 C2 C3 7.1(4)
C14 C1 N31 C32 168.2(3)
C14 C1 N31 C36 -57.5(4)
C14 C13 C19 C18 -1.1(4)
C14 C13 C19 C20 177.4(2)
C14 C15 C16 C3 -1.6(4)
C14 C15 C16 C4 178.6(3)
C14 C15 C17 C6 166.9(3)
C14 C15 C17 C18 -15.1(4)
C15 C17 C18 C7 -163.6(3)
C15 C17 C18 C19 8.5(4)
C16 C3 C21 S22 -175.3(2)
C16 C3 C21 N23 5.2(4)
C16 C4 C5 C6 -3.4(4)
C16 C4 C24 N23 -6.9(4)
C16 C4 C24 S25 173.1(2)
C16 C15 C17 C6 -13.7(4)
C16 C15 C17 C18 164.3(3)
C17 C6 N41 C42 -170.1(3)
C17 C6 N41 C46 54.2(4)
C17 C15 C16 C3 179.0(3)
C17 C15 C16 C4 -0.8(4)
C17 C18 C19 C13 -0.6(4)
C17 C18 C19 C20 -179.1(2)
C18 C7 C8 C9 1.0(5)
C18 C19 C20 C9 2.0(4)
C18 C19 C20 C10 179.4(2)
C19 C13 C14 C1 176.3(3)
C19 C13 C14 C15 -5.2(4)
C20 C9 C26 S27 177.1(2)
C20 C9 C26 N28 -1.3(4)
C20 C10 C11 C12 4.8(4)
C20 C10 C29 N28 5.4(4)
C20 C10 C29 S30 -171.7(2)
C21 C3 C16 C4 -4.1(4)
C21 C3 C16 C15 176.2(3)
C21 N23 C24 C4 8.4(4)
C21 N23 C24 S25 -171.5(2)
C21 N23 C51 C52 89.1(4)
S22 C21 N23 C24 172.8(2)
S22 C21 N23 C51 -6.0(4)
N23 C51 C52 C53 169.6(5)
N23 C51 C52 C53A -174.6(5)
C24 C4 C5 C6 -178.6(3)
C24 C4 C16 C3 4.9(4)
C24 C4 C16 C15 -175.3(3)
C24 N23 C51 C52 -89.8(4)
C26 C9 C20 C10 6.0(4)
C26 C9 C20 C19 -176.6(3)
C26 N28 C29 C10 -0.5(4)
C26 N28 C29 S30 176.6(2)
C26 N28 C61 C62 -89.5(3)
S27 C26 N28 C29 -179.9(2)
S27 C26 N28 C61 -2.6(4)
N28 C61 C62 C63 -176.3(3)
C29 C10 C11 C12 -175.4(3)
C29 C10 C20 C9 -8.0(4)
C29 C10 C20 C19 174.6(3)
C29 N28 C61 C62 87.9(3)
N31 C1 C2 C3 -172.7(3)
N31 C1 C14 C13 -17.0(4)
N31 C1 C14 C15 164.5(3)
N31 C32 C33 O34 -60.2(4)
C32 N31 C36 C35 -55.0(3)
C32 C33 O34 C35 60.6(4)
C33 O34 C35 C36 -58.0(4)
O34 C35 C36 N31 55.4(4)
C36 N31 C32 C33 56.2(4)
N41 C6 C17 C15 -161.5(3)
N41 C6 C17 C18 20.6(4)
N41 C42 C43 O44 58.2(4)
C42 N41 C46 C45 55.2(3)
C42 C43 O44 C45 -61.0(4)
C43 O44 C45 C46 60.5(4)
O44 C45 C46 N41 -58.3(4)
C46 N41 C42 C43 -54.7(4)
C51 N23 C24 C4 -172.7(3)
C51 N23 C24 S25 7.3(4)
C51 C52 C53 C54 70.9(10)
C51 C52 C53A C54A 171.2(7)
C61 N28 C29 C10 -177.8(2)
C61 N28 C29 S30 -0.7(4)
C61 C62 C63 C64 -179.5(3)
